data_4343641
loop_
_publ_author_name
'Broach, R.W.'
'Williams, J.M.'

_publ_section_title
;
 Interaction of hydrogen and hydrocarbons with transition metals. Neutron
 diffraction study of Di-mue-hydrido-decacarbonyltriosmium, (mue-H)2 Os3
 (C O)10, containing a four-center, four-electron H2 Os2 bond
;
_journal_name_full 'Inorganic Chemistry'
_journal_page_first 314
_journal_page_last 319
_journal_volume 18
_journal_year 1979
_chemical_formula_sum 'C10 H2 O10 Os3'
_chemical_name_systematic 'H2 Os3 (C O)10'
_space_group_IT_number 2
_symmetry_space_group_name_Hall '-P 1'
_symmetry_space_group_name_H-M 'P -1'
_cell_angle_alpha 91.59
_cell_angle_beta 98.98
_cell_angle_gamma 117.33
_cell_formula_units_Z 2
_cell_length_a 8.499
_cell_length_b 9.029
_cell_length_c 11.714
_cell_volume 783.698
_citation_journal_id_ASTM INOCAJ
_cod_data_source_file Broach_INOCAJ_1979_551.cif
_cod_data_source_block C10H2O10Os3
_cod_original_cell_volume 783.6982
_cod_database_code 4343641

loop_
_symmetry_equiv_pos_as_xyz
x,y,z
-x,-y,-z

loop_
_atom_site_label
_atom_site_type_symbol
_atom_site_fract_x
_atom_site_fract_y
_atom_site_fract_z
_atom_site_occupancy
_atom_site_U_iso_or_equiv
C3 C+2 0.1281 0.3815 0.3751 1 0.0
C10 C+2 0.446 0.6352 0.1066 1 0.0
O7 O-2 0.2399 -0.0817 0.1301 1 0.0
C5 C+2 0.6064 0.2313 0.3608 1 0.0
H2 H 0.4789 0.4429 0.383 1 0.0
O10 O-2 0.4255 0.6837 0.0193 1 0.0
C1 C+2 0.012 0.4586 0.1539 1 0.0
O2 O-2 -0.2578 0.0017 0.1964 1 0.0
C8 C+2 0.7371 0.6763 0.2842 1 0.0
C7 C+2 0.2913 0.0345 0.1954 1 0.0
C2 C+2 -0.1189 0.1142 0.2029 1 0.0
Os3 Os 0.47563 0.55032 0.25087 1 0.0
O9 O-2 0.4099 0.8173 0.3667 1 0.0
Os2 Os 0.38532 0.23547 0.29851 1 0.0
Os1 Os 0.10767 0.31371 0.21157 1 0.0
O8 O-2 0.8895 0.7534 0.3013 1 0.0
O6 O-2 0.1845 0.0427 0.4844 1 0.0
O1 O-2 -0.0454 0.5449 0.12 1 0.0
O3 O-2 0.1428 0.4223 0.4714 1 0.0
C4 C+2 0.1444 0.2473 0.0622 1 0.0
C6 C+2 0.2572 0.1108 0.4127 1 0.0
H1 H 0.4961 0.3707 0.1904 1 0.0
O4 O-2 0.1669 0.2056 -0.0245 1 0.0
C9 C+2 0.436 0.7185 0.322 1 0.0
O5 O-2 0.7338 0.2241 0.3995 1 0.0
